data_7059336
loop_
_publ_author_name
'Bera, Anirban'
'Ali, Sk Asraf'
'Manna, Susanta Kumar'
'Ikbal, Mohammed'
'Misra, Sandip'
'Saha, Amit'
'Samanta, Shubhankar'

_publ_section_title
;
 A solvent- and catalyst-free tandem reaction: synthesis, and
 photophysical and biological applications of isoindoloquinazolinones
;
_journal_issue 11
_journal_name_full 'New Journal of Chemistry'
_journal_page_first 4324
_journal_page_last 4331
_journal_paper_doi 10.1039/C9NJ05808G
_journal_volume 44
_journal_year 2020
_chemical_formula_moiety 'C19 H16 N2 O3'
_chemical_formula_sum 'C19 H16 N2 O3'
_chemical_formula_weight 320.35
_space_group_crystal_system monoclinic
_space_group_IT_number 14
_space_group_name_Hall '-P 2ybc'
_space_group_name_H-M_alt 'P 1 21/c 1'
_audit_update_record
;
2019-08-07 deposited with the CCDC.	2020-02-13 downloaded from the CCDC.
;
_cell_angle_alpha 90
_cell_angle_beta 100.688(1)
_cell_angle_gamma 90
_cell_formula_units_Z 4
_cell_length_a 8.9037(1)
_cell_length_b 21.8489(3)
_cell_length_c 7.8640(1)
_cell_volume 1503.29(3)
_diffrn_measured_fraction_theta_full 0.999620
_diffrn_measured_fraction_theta_max 0.999620
_diffrn_radiation_wavelength 1.54184
_diffrn_reflns_av_R_equivalents 0.0383
_diffrn_reflns_av_unetI/netI 0.0206
_diffrn_reflns_limit_h_max 10
_diffrn_reflns_limit_h_min -10
_diffrn_reflns_limit_k_max 25
_diffrn_reflns_limit_k_min -25
_diffrn_reflns_limit_l_max 9
_diffrn_reflns_limit_l_min -8
_diffrn_reflns_number 16836
_diffrn_reflns_theta_full 66.136398
_diffrn_reflns_theta_max 66.14
_diffrn_reflns_theta_min 5.06
_exptl_absorpt_coefficient_mu 0.792
_exptl_crystal_density_diffrn 1.4153
_exptl_crystal_F_000 674.2357
_refine_diff_density_max 0.208561
_refine_diff_density_min -0.235683
_refine_diff_density_rms 0.052381
_refine_ls_d_res_high 0.842986
_refine_ls_d_res_low 8.749236
_refine_ls_goodness_of_fit_ref 1.044298
_refine_ls_hydrogen_treatment mixed
_refine_ls_matrix_type full
_refine_ls_number_constraints 28
_refine_ls_number_parameters 217
_refine_ls_number_reflns 2631
_refine_ls_number_restraints 0
_refine_ls_restrained_S_all 1.044298
_refine_ls_R_factor_all 0.038872
_refine_ls_R_factor_gt 0.037151
_refine_ls_shift/su_max 0.0006
_refine_ls_shift/su_mean 0.0001
_refine_ls_structure_factor_coef Fsqd
_refine_ls_weighting_details 'w=1/[\s^2^(Fo^2^)+(0.0562P)^2^+0.5802P] where P=(Fo^2^+2Fc^2^)/3'
_refine_ls_weighting_scheme calc
_refine_ls_wR_factor_ref 0.098534
_reflns_Friedel_coverage 0.0
_reflns_limit_h_max 10
_reflns_limit_h_min -10
_reflns_limit_k_max 25
_reflns_limit_k_min 0
_reflns_limit_l_max 9
_reflns_limit_l_min 0
_reflns_number_gt 2467
_reflns_number_total 2631
_reflns_threshold_expression I>=2u(I)
_cod_data_source_file c9nj05808g2.cif
_cod_data_source_block AB-14
_cod_depositor_comments
;Adding full bibliography for 7059336.cif.

 Adding full bibliography for 7059336.cif.
;
_cod_database_code 7059336

loop_
_space_group_symop_id
_space_group_symop_operation_xyz
1 x,y,z
2 -x,y+1/2,-z+1/2
3 -x,-y,-z
4 x,-y-1/2,z-1/2

loop_
_atom_site_label
_atom_site_type_symbol
_atom_site_fract_x
_atom_site_fract_y
_atom_site_fract_z
_atom_site_U_iso_or_equiv
_atom_site_adp_type
_atom_site_occupancy
_atom_site_refinement_flags_posn
O001 O 0.81262(11) 0.62811(4) 0.58027(12) 0.0202(2) Uani 1.000000 .
O002 O 0.91462(10) 0.44675(4) 0.83561(12) 0.0207(2) Uani 1.000000 .
O003 O 0.78220(11) 0.68643(4) 0.80652(13) 0.0240(2) Uani 1.000000 .
N004 N 0.66296(12) 0.47209(5) 0.80718(14) 0.0147(2) Uani 1.000000 .
N005 N 0.47377(12) 0.40765(5) 0.89131(14) 0.0166(3) Uani 1.000000 .
C006 C 0.50512(15) 0.54891(6) 0.67374(16) 0.0161(3) Uani 1.000000 .
C007 C 0.74344(15) 0.37673(6) 0.93777(16) 0.0163(3) Uani 1.000000 .
C008 C 0.67197(14) 0.53068(6) 0.71539(16) 0.0157(3) Uani 1.000000 .
H008 H 0.71145(14) 0.52390(6) 0.60859(16) 0.0188(3) Uiso 1.000000 R
C009 C 0.59069(15) 0.36648(6) 0.95328(16) 0.0168(3) Uani 1.000000 .
C00A C 0.51503(14) 0.45694(6) 0.82178(16) 0.0147(3) Uani 1.000000 .
C00B C 0.41576(14) 0.50619(6) 0.74107(16) 0.0154(3) Uani 1.000000 .
C00C C 0.78626(14) 0.43322(6) 0.85765(16) 0.0161(3) Uani 1.000000 .
C00D C 0.25791(15) 0.51236(6) 0.72352(17) 0.0181(3) Uani 1.000000 .
H00D H 0.19980(15) 0.48343(6) 0.76918(17) 0.0217(3) Uiso 1.000000 R
C00E C 0.78827(14) 0.63670(6) 0.74141(17) 0.0169(3) Uani 1.000000 .
C00F C 0.77287(14) 0.57690(6) 0.83204(17) 0.0172(3) Uani 1.000000 .
H00a H 0.72907(14) 0.58458(6) 0.93413(17) 0.0206(3) Uiso 1.000000 R
H00b H 0.87360(14) 0.55934(6) 0.86972(17) 0.0206(3) Uiso 1.000000 R
C00G C 0.85570(15) 0.33326(6) 1.00189(17) 0.0196(3) Uani 1.000000 .
H00G H 0.95637(15) 0.33939(6) 0.98912(17) 0.0236(4) Uiso 1.000000 R
C00H C 0.19070(15) 0.56333(6) 0.63526(17) 0.0206(3) Uani 1.000000 .
H00H H 0.08555(15) 0.56886(6) 0.62102(17) 0.0247(4) Uiso 1.000000 R
C00I C 0.43690(15) 0.59984(6) 0.58563(17) 0.0193(3) Uani 1.000000 .
H00I H 0.49497(15) 0.62876(6) 0.53989(17) 0.0231(4) Uiso 1.000000 R
C00J C 0.55242(16) 0.31282(6) 1.03462(18) 0.0207(3) Uani 1.000000 .
H00J H 0.45146(16) 0.30535(6) 1.04407(18) 0.0248(4) Uiso 1.000000 R
C00K C 0.85880(16) 0.66365(6) 0.30860(17) 0.0221(3) Uani 1.000000 .
H00c H 0.8696(11) 0.69904(6) 0.2395(5) 0.0332(5) Uiso 1.000000 G
H00e H 0.9506(6) 0.6397(4) 0.32291(19) 0.0332(5) Uiso 1.000000 G
H00f H 0.7740(5) 0.6395(4) 0.2520(6) 0.0332(5) Uiso 1.000000 G
C00L C 0.27947(16) 0.60634(6) 0.56774(17) 0.0217(3) Uani 1.000000 .
H00L H 0.23214(16) 0.64022(6) 0.50930(17) 0.0260(4) Uiso 1.000000 R
C00M C 0.81674(16) 0.28148(6) 1.08379(18) 0.0231(3) Uani 1.000000 .
H00M H 0.89165(16) 0.25312(6) 1.12834(18) 0.0277(4) Uiso 1.000000 R
C00N C 0.66500(17) 0.27141(6) 1.10021(18) 0.0237(3) Uani 1.000000 .
H00N H 0.63981(17) 0.23638(6) 1.15598(18) 0.0284(4) Uiso 1.000000 R
C00O C 0.83086(17) 0.68354(6) 0.48235(19) 0.0241(3) Uani 1.000000 .
H00k H 0.73932(17) 0.70848(6) 0.46957(19) 0.0289(4) Uiso 1.000000 R
H00o H 0.91654(17) 0.70745(6) 0.54178(19) 0.0289(4) Uiso 1.000000 R

loop_
_atom_site_aniso_label
_atom_site_aniso_U_11
_atom_site_aniso_U_22
_atom_site_aniso_U_33
_atom_site_aniso_U_12
_atom_site_aniso_U_13
_atom_site_aniso_U_23
O001 0.0271(5) 0.0150(5) 0.0191(5) -0.0003(4) 0.0057(4) 0.0012(4)
O002 0.0158(5) 0.0216(5) 0.0240(5) 0.0003(4) 0.0019(4) -0.0001(4)
O003 0.0303(5) 0.0174(5) 0.0249(6) -0.0020(4) 0.0066(4) -0.0043(4)
N004 0.0151(5) 0.0149(5) 0.0130(5) 0.0004(4) -0.0003(4) 0.0002(4)
N005 0.0178(5) 0.0164(5) 0.0146(6) 0.0006(4) 0.0003(4) -0.0005(4)
C006 0.0196(7) 0.0168(6) 0.0101(6) 0.0003(5) -0.0019(5) -0.0034(5)
C007 0.0200(6) 0.0163(6) 0.0107(6) 0.0011(5) -0.0017(5) -0.0025(5)
C008 0.0193(6) 0.0148(6) 0.0119(6) 0.0006(5) 0.0005(5) 0.0012(5)
C009 0.0210(6) 0.0157(6) 0.0124(6) 0.0018(5) -0.0001(5) -0.0034(5)
C00A 0.0160(6) 0.0166(6) 0.0100(6) -0.0006(5) -0.0012(5) -0.0042(5)
C00B 0.0189(6) 0.0156(6) 0.0098(6) 0.0009(5) -0.0020(5) -0.0033(5)
C00C 0.0171(6) 0.0176(6) 0.0117(6) 0.0012(5) -0.0018(5) -0.0041(5)
C00D 0.0189(6) 0.0212(7) 0.0130(6) 0.0003(5) 0.0001(5) -0.0037(5)
C00E 0.0130(6) 0.0201(7) 0.0165(7) -0.0005(5) -0.0006(5) -0.0015(5)
C00F 0.0170(6) 0.0186(7) 0.0147(7) -0.0001(5) -0.0004(5) -0.0011(5)
C00G 0.0198(6) 0.0207(7) 0.0168(7) 0.0039(5) -0.0007(5) -0.0033(5)
C00H 0.0174(6) 0.0244(7) 0.0177(7) 0.0054(5) -0.0025(5) -0.0039(5)
C00I 0.0240(7) 0.0166(6) 0.0151(7) -0.0004(5) -0.0017(5) -0.0001(5)
C00J 0.0237(7) 0.0180(7) 0.0204(7) -0.0003(5) 0.0043(5) -0.0003(5)
C00K 0.0258(7) 0.0200(7) 0.0192(7) -0.0041(5) 0.0007(5) 0.0016(5)
C00L 0.0261(7) 0.0186(7) 0.0172(7) 0.0054(5) -0.0042(5) 0.0001(5)
C00M 0.0295(7) 0.0182(7) 0.0198(7) 0.0079(6) -0.0001(6) 0.0002(5)
C00N 0.0341(8) 0.0158(7) 0.0210(7) 0.0023(6) 0.0049(6) 0.0025(5)
C00O 0.0319(8) 0.0149(7) 0.0272(8) -0.0008(5) 0.0099(6) 0.0042(5)

loop_
_atom_type_symbol
_atom_type_scat_dispersion_real
_atom_type_scat_dispersion_imag
_atom_type_scat_source
_atom_type_scat_dispersion_source
H 0.00000 0.00000 'International Tables Volume C Table 6.1.1.4 (pp. 500-502)' 'Henke, Gullikson and Davis, At. Data and Nucl. Data Tables, 1993, 54, 2'
C 0.01920 0.00962 'International Tables Volume C Table 6.1.1.4 (pp. 500-502)' 'Henke, Gullikson and Davis, At. Data and Nucl. Data Tables, 1993, 54, 2'
O 0.05239 0.03377 'International Tables Volume C Table 6.1.1.4 (pp. 500-502)' 'Henke, Gullikson and Davis, At. Data and Nucl. Data Tables, 1993, 54, 2'
N 0.03256 0.01839 'International Tables Volume C Table 6.1.1.4 (pp. 500-502)' 'Henke, Gullikson and Davis, At. Data and Nucl. Data Tables, 1993, 54, 2'

loop_
_geom_angle_atom_site_label_1
_geom_angle_atom_site_label_2
_geom_angle_atom_site_label_3
_geom_angle
_geom_angle_site_symmetry_1
_geom_angle_site_symmetry_3
C00O O001 C00E 115.88(10) . .
C00A N004 C008 112.72(10) . .
C00C N004 C008 123.92(10) . .
C00C N004 C00A 123.05(11) . .
C00A N005 C009 115.69(11) . .
C00B C006 C008 110.37(11) . .
C00I C006 C008 129.73(12) . .
C00I C006 C00B 119.89(12) . .
C00C C007 C009 120.24(11) . .
C00G C007 C009 119.81(12) . .
C00G C007 C00C 119.94(12) . .
C006 C008 N004 101.15(10) . .
H008 C008 N004 110.36(6) . .
H008 C008 C006 110.36(7) . .
C00F C008 N004 110.85(10) . .
C00F C008 C006 113.43(10) . .
C00F C008 H008 110.36(7) . .
C007 C009 N005 122.60(12) . .
C00J C009 N005 117.94(12) . .
C00J C009 C007 119.46(12) . .
N005 C00A N004 125.77(11) . .
C00B C00A N004 107.25(11) . .
C00B C00A N005 126.97(12) . .
C00A C00B C006 108.45(11) . .
C00D C00B C006 122.29(12) . .
C00D C00B C00A 129.23(12) . .
N004 C00C O002 121.49(12) . .
C007 C00C O002 125.99(12) . .
C007 C00C N004 112.52(11) . .
H00D C00D C00B 121.28(8) . .
C00H C00D C00B 117.43(12) . .
C00H C00D H00D 121.28(8) . .
O003 C00E O001 123.79(12) . .
C00F C00E O001 111.80(11) . .
C00F C00E O003 124.40(12) . .
C00E C00F C008 112.45(10) . .
H00a C00F C008 109.11(7) . .
H00a C00F C00E 109.11(7) . .
H00b C00F C008 109.11(7) . .
H00b C00F C00E 109.11(7) . .
H00b C00F H00a 107.8 . .
H00G C00G C007 120.01(8) . .
C00M C00G C007 119.97(13) . .
C00M C00G H00G 120.01(8) . .
H00H C00H C00D 119.71(8) . .
C00L C00H C00D 120.59(12) . .
C00L C00H H00H 119.71(8) . .
H00I C00I C006 120.93(8) . .
C00L C00I C006 118.15(13) . .
C00L C00I H00I 120.93(8) . .
H00J C00J C009 120.11(8) . .
C00N C00J C009 119.78(13) . .
C00N C00J H00J 120.11(8) . .
H00e C00K H00c 109.5 . .
H00f C00K H00c 109.5 . .
H00f C00K H00e 109.5 . .
C00O C00K H00c 109.5 . .
C00O C00K H00e 109.5 . .
C00O C00K H00f 109.5 . .
C00I C00L C00H 121.64(12) . .
H00L C00L C00H 119.18(8) . .
H00L C00L C00I 119.18(8) . .
H00M C00M C00G 119.87(8) . .
C00N C00M C00G 120.25(12) . .
C00N C00M H00M 119.87(8) . .
C00M C00N C00J 120.69(13) . .
H00N C00N C00J 119.65(8) . .
H00N C00N C00M 119.65(8) . .
C00K C00O O001 107.09(11) . .
H00k C00O O001 110.30(7) . .
H00k C00O C00K 110.30(8) . .
H00o C00O O001 110.30(7) . .
H00o C00O C00K 110.30(8) . .
H00o C00O H00k 108.6 . .

loop_
_geom_bond_atom_site_label_1
_geom_bond_atom_site_label_2
_geom_bond_distance
_geom_bond_site_symmetry_2
O001 C00E 1.3379(16) .
O001 C00O 1.4604(16) .
O002 C00C 1.2235(16) .
O003 C00E 1.2066(16) .
N004 C008 1.4792(16) .
N004 C00A 1.3833(16) .
N004 C00C 1.3864(16) .
N005 C009 1.3937(16) .
N005 C00A 1.2916(17) .
C006 C008 1.5141(17) .
C006 C00B 1.3932(18) .
C006 C00I 1.3896(18) .
C007 C009 1.4058(18) .
C007 C00C 1.4680(18) .
C007 C00G 1.4030(18) .
C008 H008 0.9800 .
C008 C00F 1.5371(17) .
C009 C00J 1.4072(19) .
C00A C00B 1.4607(17) .
C00B C00D 1.3930(18) .
C00D H00D 0.9300 .
C00D C00H 1.3878(19) .
C00E C00F 1.5067(18) .
C00F H00a 0.9700 .
C00F H00b 0.9700 .
C00G H00G 0.9300 .
C00G C00M 1.378(2) .
C00H H00H 0.9300 .
C00H C00L 1.395(2) .
C00I H00I 0.9300 .
C00I C00L 1.3898(19) .
C00J H00J 0.9300 .
C00J C00N 1.3777(19) .
C00K H00c 0.9600 .
C00K H00e 0.9600 .
C00K H00f 0.9600 .
C00K C00O 1.498(2) .
C00L H00L 0.9300 .
C00M H00M 0.9300 .
C00M C00N 1.398(2) .
C00N H00N 0.9300 .
C00O H00k 0.9700 .
C00O H00o 0.9700 .
